data_7010425
loop_
_publ_author_name
'Liddle, Stephen T.'
'Clegg, William'

_publ_section_title
;
 Cation-induced structural variations in the alkali metal derivatives
 of 2-trimethylsilylaminopyridine: synthesis and X-ray structures of
 complexes for all five metals Li--Cs with 12-crown-4&#x200A;&#x2020;
;
_journal_issue 4
_journal_name_full 'Journal of the Chemical Society, Dalton Transactions'
_journal_page_first 402
_journal_paper_doi 10.1039/b008852h
_journal_year 2001
_chemical_formula_sum 'C52 H84 Cs4 N8 O16'
_chemical_formula_weight 1608.91
_space_group_IT_number 2
_symmetry_cell_setting triclinic
_symmetry_space_group_name_Hall '-P 1'
_symmetry_space_group_name_H-M 'P -1'
_atom_sites_solution_hydrogens geom
_atom_sites_solution_primary direct
_atom_sites_solution_secondary difmap
_audit_creation_method SHELXL-97
_cell_angle_alpha 93.177(2)
_cell_angle_beta 111.692(2)
_cell_angle_gamma 93.177(2)
_cell_formula_units_Z 1
_cell_length_a 10.7464(7)
_cell_length_b 11.5129(7)
_cell_length_c 13.7340(8)
_cell_measurement_reflns_used 10055
_cell_measurement_temperature 150(2)
_cell_measurement_theta_max 29.12
_cell_measurement_theta_min 2.43
_cell_volume 1571.16(17)
_computing_cell_refinement 'Bruker SAINT'
_computing_data_collection 'Bruker SMART'
_computing_data_reduction 'Bruker SAINT'
_computing_molecular_graphics 'Bruker SHELXTL'
_computing_publication_material 'Bruker SHELXTL and local programs'
_computing_structure_refinement 'Bruker SHELXTL'
_computing_structure_solution 'Bruker SHELXTL'
_diffrn_ambient_temperature 150(2)
_diffrn_measured_fraction_theta_full 0.992
_diffrn_measured_fraction_theta_max 0.886
_diffrn_measurement_device_type 'Bruker SMART 1K CCD diffractometer'
_diffrn_measurement_method '\w rotation with narrow frames'
_diffrn_radiation_monochromator 'silicon 111'
_diffrn_radiation_source 'Daresbury SRS station 9.8'
_diffrn_radiation_type synchrotron
_diffrn_radiation_wavelength 0.69300
_diffrn_reflns_av_R_equivalents 0.0319
_diffrn_reflns_av_sigmaI/netI 0.0635
_diffrn_reflns_limit_h_max 14
_diffrn_reflns_limit_h_min -14
_diffrn_reflns_limit_k_max 15
_diffrn_reflns_limit_k_min -15
_diffrn_reflns_limit_l_max 19
_diffrn_reflns_limit_l_min -19
_diffrn_reflns_number 15504
_diffrn_reflns_theta_full 26.00
_diffrn_reflns_theta_max 29.20
_diffrn_reflns_theta_min 1.73
_diffrn_standards_decay_% 0
_diffrn_standards_number 0
_exptl_absorpt_coefficient_mu 2.371
_exptl_absorpt_correction_T_max 0.831
_exptl_absorpt_correction_T_min 0.588
_exptl_absorpt_correction_type multi-scan
_exptl_crystal_colour yellow
_exptl_crystal_density_diffrn 1.700
_exptl_crystal_density_method 'not measured'
_exptl_crystal_description plate
_exptl_crystal_F_000 800
_exptl_crystal_size_max 0.24
_exptl_crystal_size_mid 0.04
_exptl_crystal_size_min 0.04
_refine_diff_density_max 2.038
_refine_diff_density_min -2.141
_refine_diff_density_rms 0.144
_refine_ls_extinction_method none
_refine_ls_goodness_of_fit_ref 0.908
_refine_ls_hydrogen_treatment mixed
_refine_ls_matrix_type full
_refine_ls_number_parameters 367
_refine_ls_number_reflns 8156
_refine_ls_number_restraints 0
_refine_ls_restrained_S_all 0.908
_refine_ls_R_factor_all 0.0529
_refine_ls_R_factor_gt 0.0371
_refine_ls_shift/su_max 0.001
_refine_ls_shift/su_mean 0.000
_refine_ls_structure_factor_coef Fsqd
_refine_ls_weighting_details 'calc w=1/[\s^2^(Fo^2^)+(0.0438P)^2^+0.0000P] where P=(Fo^2^+2Fc^2^)/3'
_refine_ls_weighting_scheme calc
_refine_ls_wR_factor_gt 0.0839
_refine_ls_wR_factor_ref 0.0871
_reflns_number_gt 5920
_reflns_number_total 8156
_reflns_threshold_expression I>2\s(I)
_cod_data_source_file b008852h.txt
_cod_data_source_block 6
_cod_original_sg_symbol_H-M P-1
_cod_database_code 7010425

loop_
_symmetry_equiv_pos_as_xyz
'x, y, z'
'-x, -y, -z'

loop_
_atom_site_label
_atom_site_type_symbol
_atom_site_fract_x
_atom_site_fract_y
_atom_site_fract_z
_atom_site_U_iso_or_equiv
_atom_site_adp_type
_atom_site_occupancy
_atom_site_symmetry_multiplicity
_atom_site_calc_flag
_atom_site_refinement_flags
_atom_site_disorder_assembly
_atom_site_disorder_group
Cs1 Cs 0.36875(2) 0.61782(2) 0.515571(18) 0.01925(7) Uani 1 1 d . . .
Cs2 Cs 0.55721(2) 0.41460(2) 0.792021(19) 0.02215(7) Uani 1 1 d . . .
N1 N 0.7061(3) 0.6306(3) 0.6400(3) 0.0241(7) Uani 1 1 d . . .
N2 N 0.6328(4) 0.6590(3) 0.4629(3) 0.0259(8) Uani 1 1 d . . .
H2N H 0.633(5) 0.720(4) 0.421(4) 0.031 Uiso 1 1 d . . .
C1 C 0.7794(4) 0.6708(4) 0.7397(3) 0.0281(9) Uani 1 1 d . . .
H1 H 0.7817 0.6207 0.7929 0.034 Uiso 1 1 calc R . .
C2 C 0.8511(4) 0.7770(4) 0.7718(3) 0.0287(10) Uani 1 1 d . . .
H2 H 0.9020 0.7988 0.8441 0.034 Uiso 1 1 calc R . .
C3 C 0.8465(4) 0.8520(4) 0.6947(4) 0.0286(10) Uani 1 1 d . . .
H3 H 0.8933 0.9273 0.7133 0.034 Uiso 1 1 calc R . .
C4 C 0.7733(4) 0.8154(4) 0.5913(3) 0.0253(9) Uani 1 1 d . . .
H4 H 0.7694 0.8663 0.5383 0.030 Uiso 1 1 calc R . .
C5 C 0.7025(4) 0.7014(3) 0.5618(3) 0.0194(8) Uani 1 1 d . . .
N3 N 0.3060(4) 0.3002(3) 0.8413(3) 0.0275(8) Uani 1 1 d . . .
N4 N 0.3474(4) 0.4055(3) 1.0041(3) 0.0357(9) Uani 1 1 d . . .
H4N H 0.399(5) 0.461(4) 0.972(4) 0.043 Uiso 1 1 d . . .
C6 C 0.2444(4) 0.2049(4) 0.7769(4) 0.0324(10) Uani 1 1 d . . .
H6 H 0.2494 0.1998 0.7092 0.039 Uiso 1 1 calc R . .
C7 C 0.1749(5) 0.1142(4) 0.8006(4) 0.0340(11) Uani 1 1 d . . .
H7 H 0.1307 0.0505 0.7504 0.041 Uiso 1 1 calc R . .
C8 C 0.1718(4) 0.1193(4) 0.9010(4) 0.0345(11) Uani 1 1 d . . .
H8 H 0.1273 0.0573 0.9215 0.041 Uiso 1 1 calc R . .
C9 C 0.2334(4) 0.2142(4) 0.9702(4) 0.0297(10) Uani 1 1 d . . .
H9 H 0.2331 0.2168 1.0394 0.036 Uiso 1 1 calc R . .
C10 C 0.2985(4) 0.3102(4) 0.9394(3) 0.0231(9) Uani 1 1 d . . .
O1 O 0.8783(3) 0.4000(2) 0.8730(2) 0.0245(6) Uani 1 1 d . . .
O2 O 0.7279(3) 0.2932(2) 0.9840(2) 0.0254(6) Uani 1 1 d . . .
O3 O 0.5748(3) 0.1345(2) 0.8084(2) 0.0254(6) Uani 1 1 d . . .
O4 O 0.7211(3) 0.2427(2) 0.6966(2) 0.0227(6) Uani 1 1 d . . .
C11 C 0.9433(4) 0.3505(4) 0.9703(3) 0.0253(9) Uani 1 1 d . . .
H11A H 1.0323 0.3929 1.0093 0.030 Uiso 1 1 calc R . .
H11B H 0.9566 0.2675 0.9573 0.030 Uiso 1 1 calc R . .
C12 C 0.8549(4) 0.3607(4) 1.0331(3) 0.0235(9) Uani 1 1 d . . .
H12A H 0.9022 0.3342 1.1038 0.028 Uiso 1 1 calc R . .
H12B H 0.8388 0.4438 1.0420 0.028 Uiso 1 1 calc R . .
C13 C 0.7335(5) 0.1709(4) 0.9906(3) 0.0292(10) Uani 1 1 d . . .
H13A H 0.7501 0.1513 1.0634 0.035 Uiso 1 1 calc R . .
H13B H 0.8075 0.1439 0.9707 0.035 Uiso 1 1 calc R . .
C14 C 0.6006(5) 0.1124(4) 0.9162(3) 0.0291(10) Uani 1 1 d . . .
H14A H 0.6004 0.0271 0.9226 0.035 Uiso 1 1 calc R . .
H14B H 0.5277 0.1411 0.9364 0.035 Uiso 1 1 calc R . .
C15 C 0.6476(4) 0.0672(4) 0.7609(4) 0.0276(9) Uani 1 1 d . . .
H15A H 0.6028 -0.0125 0.7380 0.033 Uiso 1 1 calc R . .
H15B H 0.7400 0.0610 0.8118 0.033 Uiso 1 1 calc R . .
C16 C 0.6516(4) 0.1279(4) 0.6676(3) 0.0260(9) Uani 1 1 d . . .
H16A H 0.6967 0.0799 0.6306 0.031 Uiso 1 1 calc R . .
H16B H 0.5585 0.1345 0.6182 0.031 Uiso 1 1 calc R . .
C17 C 0.8630(4) 0.2395(4) 0.7437(3) 0.0252(9) Uani 1 1 d . . .
H17A H 0.8992 0.2144 0.6900 0.030 Uiso 1 1 calc R . .
H17B H 0.8861 0.1834 0.7986 0.030 Uiso 1 1 calc R . .
C18 C 0.9226(4) 0.3603(4) 0.7917(3) 0.0258(9) Uani 1 1 d . . .
H18A H 1.0218 0.3606 0.8211 0.031 Uiso 1 1 calc R . .
H18B H 0.8979 0.4153 0.7359 0.031 Uiso 1 1 calc R . .
O5 O 0.0943(3) 0.6206(3) 0.5430(2) 0.0320(7) Uani 1 1 d . . .
O6 O 0.1905(3) 0.8474(3) 0.5207(2) 0.0333(7) Uani 1 1 d . . .
O7 O 0.4224(3) 0.8154(3) 0.7059(2) 0.0301(7) Uani 1 1 d . . .
O8 O 0.3234(3) 0.5888(3) 0.7232(2) 0.0305(7) Uani 1 1 d . . .
C19 C 0.0093(4) 0.7066(4) 0.4848(3) 0.0269(9) Uani 1 1 d . . .
H19A H -0.0811 0.6930 0.4876 0.032 Uiso 1 1 calc R . .
H19B H -0.0006 0.6958 0.4103 0.032 Uiso 1 1 calc R . .
C20 C 0.0624(4) 0.8286(4) 0.5258(4) 0.0341(11) Uani 1 1 d . . .
H20A H 0.0012 0.8837 0.4831 0.041 Uiso 1 1 calc R . .
H20B H 0.0690 0.8419 0.5995 0.041 Uiso 1 1 calc R . .
C21 C 0.2767(5) 0.9383(4) 0.5957(3) 0.0285(10) Uani 1 1 d . . .
H21A H 0.2249 1.0068 0.5953 0.034 Uiso 1 1 calc R . .
H21B H 0.3516 0.9626 0.5737 0.034 Uiso 1 1 calc R . .
C22 C 0.3335(4) 0.9006(4) 0.7053(4) 0.0305(10) Uani 1 1 d . . .
H22A H 0.3817 0.9680 0.7556 0.037 Uiso 1 1 calc R . .
H22B H 0.2605 0.8678 0.7258 0.037 Uiso 1 1 calc R . .
C23 C 0.4671(4) 0.7566(4) 0.8035(3) 0.0277(9) Uani 1 1 d . . .
H23A H 0.4940 0.8158 0.8642 0.033 Uiso 1 1 calc R . .
H23B H 0.5469 0.7146 0.8085 0.033 Uiso 1 1 calc R . .
C24 C 0.3598(5) 0.6719(4) 0.8090(4) 0.0330(10) Uani 1 1 d . . .
H24A H 0.3935 0.6333 0.8755 0.040 Uiso 1 1 calc R . .
H24B H 0.2807 0.7134 0.8072 0.040 Uiso 1 1 calc R . .
C25 C 0.1920(4) 0.5271(4) 0.6969(4) 0.0302(10) Uani 1 1 d . . .
H25A H 0.1812 0.5064 0.7625 0.036 Uiso 1 1 calc R . .
H25B H 0.1868 0.4536 0.6541 0.036 Uiso 1 1 calc R . .
C26 C 0.0789(5) 0.5979(4) 0.6371(4) 0.0357(11) Uani 1 1 d . . .
H26A H -0.0088 0.5540 0.6224 0.043 Uiso 1 1 calc R . .
H26B H 0.0826 0.6720 0.6786 0.043 Uiso 1 1 calc R . .

loop_
_atom_site_aniso_label
_atom_site_aniso_U_11
_atom_site_aniso_U_22
_atom_site_aniso_U_33
_atom_site_aniso_U_23
_atom_site_aniso_U_13
_atom_site_aniso_U_12
Cs1 0.01768(13) 0.02471(14) 0.02042(13) 0.00436(10) 0.01191(10) 0.00690(10)
Cs2 0.01990(13) 0.02152(14) 0.02388(14) 0.00051(10) 0.00622(11) 0.00745(10)
N1 0.0237(18) 0.0228(18) 0.0263(19) 0.0038(14) 0.0096(15) 0.0006(14)
N2 0.0243(19) 0.034(2) 0.0218(18) 0.0032(15) 0.0106(15) 0.0046(15)
C1 0.026(2) 0.034(2) 0.027(2) 0.0118(19) 0.0103(19) 0.0038(18)
C2 0.025(2) 0.034(3) 0.025(2) -0.0005(19) 0.0076(19) 0.0030(19)
C3 0.026(2) 0.022(2) 0.040(3) -0.0022(19) 0.016(2) 0.0012(17)
C4 0.028(2) 0.024(2) 0.032(2) 0.0090(18) 0.0179(19) 0.0102(17)
C5 0.0138(18) 0.025(2) 0.024(2) 0.0048(16) 0.0109(16) 0.0076(15)
N3 0.0270(19) 0.028(2) 0.030(2) 0.0029(16) 0.0139(16) 0.0066(15)
N4 0.035(2) 0.031(2) 0.036(2) -0.0036(17) 0.0077(19) 0.0050(17)
C6 0.028(2) 0.039(3) 0.030(2) -0.004(2) 0.012(2) 0.010(2)
C7 0.029(2) 0.026(2) 0.046(3) -0.011(2) 0.015(2) 0.0012(19)
C8 0.025(2) 0.027(2) 0.055(3) 0.011(2) 0.017(2) 0.0065(19)
C9 0.028(2) 0.038(3) 0.028(2) 0.0112(19) 0.0131(19) 0.0127(19)
C10 0.019(2) 0.025(2) 0.025(2) 0.0041(17) 0.0067(17) 0.0109(16)
O1 0.0250(15) 0.0275(16) 0.0223(15) 0.0053(12) 0.0095(13) 0.0050(12)
O2 0.0266(16) 0.0225(15) 0.0269(16) 0.0041(12) 0.0092(13) 0.0043(12)
O3 0.0268(16) 0.0227(15) 0.0308(16) -0.0006(12) 0.0158(14) 0.0038(12)
O4 0.0197(14) 0.0233(15) 0.0272(15) 0.0037(12) 0.0101(12) 0.0075(11)
C11 0.020(2) 0.029(2) 0.023(2) 0.0051(17) 0.0031(17) 0.0033(17)
C12 0.024(2) 0.026(2) 0.018(2) -0.0028(16) 0.0060(17) 0.0019(17)
C13 0.042(3) 0.025(2) 0.026(2) 0.0054(18) 0.018(2) 0.0061(19)
C14 0.037(3) 0.023(2) 0.035(3) 0.0043(18) 0.023(2) -0.0015(18)
C15 0.029(2) 0.022(2) 0.036(2) -0.0039(18) 0.017(2) 0.0021(17)
C16 0.026(2) 0.024(2) 0.027(2) -0.0054(17) 0.0096(18) 0.0025(17)
C17 0.020(2) 0.040(3) 0.020(2) 0.0055(18) 0.0105(17) 0.0048(18)
C18 0.023(2) 0.033(2) 0.027(2) 0.0095(18) 0.0143(18) 0.0031(17)
O5 0.0288(17) 0.0353(18) 0.0382(18) -0.0014(14) 0.0207(15) 0.0001(13)
O6 0.0280(17) 0.0422(19) 0.0323(17) 0.0088(15) 0.0129(14) 0.0057(14)
O7 0.0268(16) 0.0258(16) 0.0405(19) -0.0027(13) 0.0167(15) 0.0017(13)
O8 0.0369(18) 0.0254(16) 0.0356(18) 0.0054(13) 0.0194(15) 0.0112(13)
C19 0.017(2) 0.037(3) 0.028(2) 0.0014(19) 0.0083(18) 0.0049(18)
C20 0.024(2) 0.039(3) 0.039(3) 0.008(2) 0.009(2) 0.010(2)
C21 0.039(3) 0.018(2) 0.031(2) 0.0044(17) 0.016(2) 0.0004(18)
C22 0.027(2) 0.025(2) 0.037(3) -0.0043(19) 0.010(2) 0.0006(18)
C23 0.030(2) 0.027(2) 0.025(2) 0.0045(18) 0.0066(19) 0.0099(18)
C24 0.042(3) 0.030(2) 0.027(2) 0.0063(19) 0.012(2) 0.010(2)
C25 0.030(2) 0.022(2) 0.047(3) 0.012(2) 0.023(2) 0.0008(18)
C26 0.027(2) 0.044(3) 0.041(3) 0.005(2) 0.019(2) -0.001(2)

loop_
_atom_type_symbol
_atom_type_description
_atom_type_scat_dispersion_real
_atom_type_scat_dispersion_imag
_atom_type_scat_source
C C 0.0033 0.0016 'International Tables Vol C Tables 4.2.6.8 and 6.1.1.4'
H H 0.0000 0.0000 'International Tables Vol C Tables 4.2.6.8 and 6.1.1.4'
N N 0.0061 0.0033 'International Tables Vol C Tables 4.2.6.8 and 6.1.1.4'
O O 0.0106 0.0060 'International Tables Vol C Tables 4.2.6.8 and 6.1.1.4'
Cs Cs -0.3680 2.1192 'International Tables Vol C Tables 4.2.6.8 and 6.1.1.4'

loop_
_geom_angle_atom_site_label_1
_geom_angle_atom_site_label_2
_geom_angle_atom_site_label_3
_geom_angle
_geom_angle_site_symmetry_1
_geom_angle_site_symmetry_3
_geom_angle_publ_flag
O8 Cs1 O5 54.29(8) . . ?
O8 Cs1 N2 132.98(9) . . ?
O5 Cs1 N2 168.80(9) . . ?
O8 Cs1 N2 76.02(8) . 2_666 ?
O5 Cs1 N2 90.41(9) . 2_666 ?
N2 Cs1 N2 99.63(9) . 2_666 ?
O8 Cs1 O7 52.87(8) . . ?
O5 Cs1 O7 75.93(8) . . ?
N2 Cs1 O7 101.82(8) . . ?
N2 Cs1 O7 125.34(8) 2_666 . ?
O8 Cs1 O4 144.01(7) . 2_666 ?
O5 Cs1 O4 95.69(8) . 2_666 ?
N2 Cs1 O4 74.16(8) . 2_666 ?
N2 Cs1 O4 128.94(8) 2_666 2_666 ?
O7 Cs1 O4 105.22(7) . 2_666 ?
O8 Cs1 N1 112.50(8) . 2_666 ?
O5 Cs1 N1 96.31(8) . 2_666 ?
N2 Cs1 N1 88.13(9) . 2_666 ?
N2 Cs1 N1 41.20(9) 2_666 2_666 ?
O7 Cs1 N1 165.34(8) . 2_666 ?
O4 Cs1 N1 87.74(8) 2_666 2_666 ?
O8 Cs1 O6 79.48(7) . . ?
O5 Cs1 O6 51.67(8) . . ?
N2 Cs1 O6 118.24(9) . . ?
N2 Cs1 O6 142.07(8) 2_666 . ?
O7 Cs1 O6 51.93(8) . . ?
O4 Cs1 O6 65.25(7) 2_666 . ?
N1 Cs1 O6 131.99(8) 2_666 . ?
O8 Cs1 N1 92.05(8) . . ?
O5 Cs1 N1 145.63(8) . . ?
N2 Cs1 N1 41.06(9) . . ?
N2 Cs1 N1 87.19(8) 2_666 . ?
O7 Cs1 N1 77.68(8) . . ?
O4 Cs1 N1 112.28(8) 2_666 . ?
N1 Cs1 N1 104.06(7) 2_666 . ?
O6 Cs1 N1 122.40(8) . . ?
O2 Cs2 N4 70.56(9) . 2_667 ?
O2 Cs2 O8 140.61(8) . . ?
N4 Cs2 O8 79.48(9) 2_667 . ?
O2 Cs2 O1 54.27(7) . . ?
N4 Cs2 O1 79.81(9) 2_667 . ?
O8 Cs2 O1 144.01(8) . . ?
O2 Cs2 N3 84.13(8) . . ?
N4 Cs2 N3 93.04(10) 2_667 . ?
O8 Cs2 N3 72.30(8) . . ?
O1 Cs2 N3 137.94(8) . . ?
O2 Cs2 O4 76.99(7) . . ?
N4 Cs2 O4 131.93(9) 2_667 . ?
O8 Cs2 O4 142.00(7) . . ?
O1 Cs2 O4 52.33(7) . . ?
N3 Cs2 O4 118.15(8) . . ?
O2 Cs2 O3 53.45(7) . . ?
N4 Cs2 O3 121.96(9) 2_667 . ?
O8 Cs2 O3 136.38(8) . . ?
O1 Cs2 O3 79.59(7) . . ?
N3 Cs2 O3 69.29(8) . . ?
O4 Cs2 O3 52.12(7) . . ?
O2 Cs2 N2 137.85(8) . 2_666 ?
N4 Cs2 N2 150.97(9) 2_667 2_666 ?
O8 Cs2 N2 72.57(8) . 2_666 ?
O1 Cs2 N2 119.36(8) . 2_666 ?
N3 Cs2 N2 85.94(9) . 2_666 ?
O4 Cs2 N2 72.04(8) . 2_666 ?
O3 Cs2 N2 84.77(8) . 2_666 ?
C1 N1 C5 117.8(4) . . ?
C1 N1 Cs1 140.0(3) . 2_666 ?
C5 N1 Cs1 95.0(2) . 2_666 ?
C1 N1 Cs1 127.8(3) . . ?
C5 N1 Cs1 82.3(2) . . ?
Cs1 N1 Cs1 75.94(7) 2_666 . ?
C5 N2 Cs1 90.5(2) . . ?
C5 N2 Cs1 101.8(3) . 2_666 ?
Cs1 N2 Cs1 80.37(9) . 2_666 ?
C5 N2 Cs2 172.8(3) . 2_666 ?
Cs1 N2 Cs2 88.45(9) . 2_666 ?
Cs1 N2 Cs2 85.05(9) 2_666 2_666 ?
N1 C1 C2 126.2(4) . . ?
C1 C2 C3 117.4(4) . . ?
C4 C3 C2 119.0(4) . . ?
C3 C4 C5 121.1(4) . . ?
N2 C5 N1 117.2(4) . . ?
N2 C5 C4 124.3(4) . . ?
N1 C5 C4 118.5(4) . . ?
C6 N3 C10 118.2(4) . . ?
C6 N3 Cs2 112.7(3) . . ?
C10 N3 Cs2 123.2(3) . . ?
C10 N4 Cs2 162.3(3) . 2_667 ?
N3 C6 C7 125.6(4) . . ?
C6 C7 C8 117.3(4) . . ?
C9 C8 C7 119.7(4) . . ?
C8 C9 C10 120.8(4) . . ?
N4 C10 N3 121.7(4) . . ?
N4 C10 C9 120.0(4) . . ?
N3 C10 C9 118.2(4) . . ?
C11 O1 C18 113.5(3) . . ?
C11 O1 Cs2 118.1(2) . . ?
C18 O1 Cs2 113.2(2) . . ?
C13 O2 C12 114.9(3) . . ?
C13 O2 Cs2 126.0(2) . . ?
C12 O2 Cs2 108.1(2) . . ?
C15 O3 C14 114.0(3) . . ?
C15 O3 Cs2 122.9(2) . . ?
C14 O3 Cs2 107.4(2) . . ?
C17 O4 C16 112.6(3) . . ?
C17 O4 Cs2 122.3(2) . . ?
C16 O4 Cs2 110.4(2) . . ?
C17 O4 Cs1 112.1(2) . 2_666 ?
C16 O4 Cs1 107.0(2) . 2_666 ?
Cs2 O4 Cs1 89.48(6) . 2_666 ?
O1 C11 C12 107.6(3) . . ?
O2 C12 C11 112.6(3) . . ?
O2 C13 C14 107.8(4) . . ?
O3 C14 C13 112.1(3) . . ?
O3 C15 C16 107.6(3) . . ?
O4 C16 C15 112.8(3) . . ?
O4 C17 C18 108.0(3) . . ?
O1 C18 C17 112.9(3) . . ?
C26 O5 C19 114.4(3) . . ?
C26 O5 Cs1 122.8(3) . . ?
C19 O5 Cs1 113.9(2) . . ?
C20 O6 C21 114.1(3) . . ?
C20 O6 Cs1 119.4(3) . . ?
C21 O6 Cs1 109.1(2) . . ?
C22 O7 C23 112.7(3) . . ?
C22 O7 Cs1 123.9(3) . . ?
C23 O7 Cs1 107.0(2) . . ?
C24 O8 C25 114.3(3) . . ?
C24 O8 Cs1 126.2(3) . . ?
C25 O8 Cs1 107.8(2) . . ?
C24 O8 Cs2 103.8(2) . . ?
C25 O8 Cs2 111.4(2) . . ?
Cs1 O8 Cs2 89.94(8) . . ?
O5 C19 C20 113.3(3) . . ?
O6 C20 C19 108.5(4) . . ?
O6 C21 C22 112.8(3) . . ?
O7 C22 C21 107.3(4) . . ?
O7 C23 C24 112.1(4) . . ?
O8 C24 C23 108.4(4) . . ?
O8 C25 C26 112.7(3) . . ?
O5 C26 C25 107.2(4) . . ?

loop_
_geom_bond_atom_site_label_1
_geom_bond_atom_site_label_2
_geom_bond_distance
_geom_bond_site_symmetry_2
_geom_bond_publ_flag
Cs1 O8 3.098(3) . ?
Cs1 O5 3.110(3) . ?
Cs1 N2 3.194(4) . ?
Cs1 N2 3.216(4) 2_666 ?
Cs1 O7 3.228(3) . ?
Cs1 O4 3.258(3) 2_666 ?
Cs1 N1 3.345(3) 2_666 ?
Cs1 O6 3.362(3) . ?
Cs1 N1 3.379(3) . ?
Cs2 O2 3.064(3) . ?
Cs2 N4 3.191(4) 2_667 ?
Cs2 O8 3.200(3) . ?
Cs2 O1 3.227(3) . ?
Cs2 N3 3.246(4) . ?
Cs2 O4 3.247(3) . ?
Cs2 O3 3.256(3) . ?
Cs2 N2 3.367(4) 2_666 ?
N1 C1 1.342(5) . ?
N1 C5 1.374(5) . ?
N1 Cs1 3.345(3) 2_666 ?
N2 C5 1.334(5) . ?
N2 Cs1 3.216(4) 2_666 ?
N2 Cs2 3.367(4) 2_666 ?
C1 C2 1.367(6) . ?
C2 C3 1.392(6) . ?
C3 C4 1.372(6) . ?
C4 C5 1.439(6) . ?
N3 C6 1.343(6) . ?
N3 C10 1.378(5) . ?
N4 C10 1.324(5) . ?
N4 Cs2 3.191(4) 2_667 ?
C6 C7 1.373(7) . ?
C7 C8 1.390(7) . ?
C8 C9 1.369(7) . ?
C9 C10 1.441(6) . ?
O1 C11 1.427(5) . ?
O1 C18 1.430(5) . ?
O2 C13 1.419(5) . ?
O2 C12 1.437(5) . ?
O3 C15 1.425(5) . ?
O3 C14 1.442(5) . ?
O4 C17 1.423(5) . ?
O4 C16 1.440(5) . ?
O4 Cs1 3.258(3) 2_666 ?
C11 C12 1.506(6) . ?
C13 C14 1.508(6) . ?
C15 C16 1.506(6) . ?
C17 C18 1.505(6) . ?
O5 C26 1.399(5) . ?
O5 C19 1.449(5) . ?
O6 C20 1.410(5) . ?
O6 C21 1.443(5) . ?
O7 C22 1.405(5) . ?
O7 C23 1.466(5) . ?
O8 C24 1.396(5) . ?
O8 C25 1.454(5) . ?
C19 C20 1.485(6) . ?
C21 C22 1.499(6) . ?
C23 C24 1.495(6) . ?
C25 C26 1.504(6) . ?
